data_7247634
loop_
_publ_author_name
'Gao, Cheng-Cheng'
'Tang, Xue-Na'
'Miao, Jing-Ling'
'Li, Yu'
'Li, Cuncheng'
'Liu, Guang-Ning'

_publ_section_title
;
 Regulating the crystal and electronic structures and optical properties
 of hybrid bromoplumbates with alkylated N, S- or P-containing aromatic
 cations
;
_journal_issue 47
_journal_name_full CrystEngComm
_journal_page_first 6556
_journal_page_last 6567
_journal_paper_doi 10.1039/D3CE00931A
_journal_volume 25
_journal_year 2023
_chemical_formula_moiety 'Br3 Pb, C21 H22 P'
_chemical_formula_sum 'C21 H22 Br3 P Pb'
_chemical_formula_weight 752.27
_space_group_crystal_system monoclinic
_space_group_IT_number 14
_space_group_name_Hall '-P 2yn'
_space_group_name_H-M_alt 'P 1 21/n 1'
_atom_sites_solution_hydrogens geom
_atom_sites_solution_primary direct
_audit_creation_date 2023-09-20
_audit_creation_method
;
FinalCif V106 by Daniel Kratzert, Freiburg 2023,
https://dkratzert.de/finalcif.html
;
_audit_update_record
;
2023-09-21 deposited with the CCDC.	2023-11-01 downloaded from the CCDC.
;
_cell_angle_alpha 90
_cell_angle_beta 95.977(8)
_cell_angle_gamma 90
_cell_formula_units_Z 4
_cell_length_a 13.3422(12)
_cell_length_b 8.1688(8)
_cell_length_c 21.4738(18)
_cell_measurement_reflns_used 2575
_cell_measurement_temperature 293(2)
_cell_measurement_theta_max 25.1050
_cell_measurement_theta_min 3.5630
_cell_volume 2327.7(4)
_computing_cell_refinement
;
CrysAlisPro, Agilent Technologies,
Version 1.171.37.35 (release 13-08-2014 CrysAlis171 .NET)
(compiled Aug 13 2014,18:06:01)
;
_computing_data_collection
;
CrysAlisPro, Agilent Technologies,
Version 1.171.37.35 (release 13-08-2014 CrysAlis171 .NET)
(compiled Aug 13 2014,18:06:01)
;
_computing_data_reduction
;
CrysAlisPro, Agilent Technologies,
Version 1.171.37.35 (release 13-08-2014 CrysAlis171 .NET)
(compiled Aug 13 2014,18:06:01)
;
_computing_molecular_graphics 'Olex2 (Dolomanov et al., 2009)'
_computing_publication_material 'Olex2 (Dolomanov et al., 2009)'
_computing_structure_refinement 'ShelXL (Sheldrick, 2015)'
_computing_structure_solution 'SIR2004 (Burla et al., 2007)'
_diffrn_ambient_temperature 293(2)
_diffrn_detector 'CCD plate'
_diffrn_detector_area_resol_mean 16.0355
_diffrn_detector_type Eos
_diffrn_measured_fraction_theta_full 0.998
_diffrn_measured_fraction_theta_max 0.998
_diffrn_measurement_details
;
#__ type_ start__ end____ width___ exp.time_
  1 omega   -3.00   85.00   1.0000   30.0000
omega____ theta____ kappa____ phi______ frames
    -       15.8569   37.0000   90.0000 88

#__ type_ start__ end____ width___ exp.time_
  2 omega  -51.00   33.00   1.0000   30.0000
omega____ theta____ kappa____ phi______ frames
    -       15.8569  -57.0000  -90.0000 84

#__ type_ start__ end____ width___ exp.time_
  3 omega  -25.00   22.00   1.0000   30.0000
omega____ theta____ kappa____ phi______ frames
    -      -16.9507  -99.0000   60.0000 47

#__ type_ start__ end____ width___ exp.time_
  4 omega   35.00   88.00   1.0000   30.0000
omega____ theta____ kappa____ phi______ frames
    -       15.8569  178.0000  150.0000 53

#__ type_ start__ end____ width___ exp.time_
  5 omega  -85.00  -34.00   1.0000   30.0000
omega____ theta____ kappa____ phi______ frames
    -      -16.9507  -77.0000 -120.0000 51
;
_diffrn_measurement_device 'four-circle diffractometer'
_diffrn_measurement_device_type 'Xcalibur, Eos, Gemini'
_diffrn_measurement_method '\w scans'
_diffrn_orient_matrix_UB_11 0.0071618000
_diffrn_orient_matrix_UB_12 -0.0803502000
_diffrn_orient_matrix_UB_13 0.0121553000
_diffrn_orient_matrix_UB_21 0.0076357000
_diffrn_orient_matrix_UB_22 -0.0290629000
_diffrn_orient_matrix_UB_23 -0.0302831000
_diffrn_orient_matrix_UB_31 0.0524103000
_diffrn_orient_matrix_UB_32 0.0152277000
_diffrn_orient_matrix_UB_33 0.0062869000
_diffrn_radiation_monochromator graphite
_diffrn_radiation_probe x-ray
_diffrn_radiation_type MoK\a
_diffrn_radiation_wavelength 0.71073
_diffrn_reflns_av_R_equivalents 0.0486
_diffrn_reflns_av_unetI/netI 0.0610
_diffrn_reflns_Laue_measured_fraction_full 0.998
_diffrn_reflns_Laue_measured_fraction_max 0.998
_diffrn_reflns_limit_h_max 15
_diffrn_reflns_limit_h_min -16
_diffrn_reflns_limit_k_max 9
_diffrn_reflns_limit_k_min -9
_diffrn_reflns_limit_l_max 25
_diffrn_reflns_limit_l_min -25
_diffrn_reflns_number 13335
_diffrn_reflns_point_group_measured_fraction_full 0.998
_diffrn_reflns_point_group_measured_fraction_max 0.998
_diffrn_reflns_theta_full 25.242
_diffrn_reflns_theta_max 25.349
_diffrn_reflns_theta_min 3.070
_diffrn_source 'Enhance (Mo) X-ray Source'
_exptl_absorpt_coefficient_mu 12.470
_exptl_absorpt_correction_T_max 1.00000
_exptl_absorpt_correction_T_min 0.21804
_exptl_absorpt_correction_type multi-scan
_exptl_absorpt_process_details
;
CrysAlisPro, Agilent Technologies,
Version 1.171.37.35 (release 13-08-2014 CrysAlis171 .NET)
(compiled Aug 13 2014,18:06:01)
Empirical absorption correction using spherical harmonics,
 implemented in SCALE3 ABSPACK scaling algorithm.
;
_exptl_crystal_colour 'clear light yellow'
_exptl_crystal_colour_lustre clear
_exptl_crystal_colour_modifier light
_exptl_crystal_colour_primary yellow
_exptl_crystal_density_diffrn 2.147
_exptl_crystal_description prism
_exptl_crystal_F_000 1400
_exptl_crystal_size_max 0.38
_exptl_crystal_size_mid 0.15
_exptl_crystal_size_min 0.08
_refine_diff_density_max 1.388
_refine_diff_density_min -0.882
_refine_diff_density_rms 0.129
_refine_ls_extinction_method none
_refine_ls_goodness_of_fit_ref 0.977
_refine_ls_hydrogen_treatment constr
_refine_ls_matrix_type full
_refine_ls_number_parameters 236
_refine_ls_number_reflns 4248
_refine_ls_number_restraints 6
_refine_ls_restrained_S_all 0.979
_refine_ls_R_factor_all 0.0686
_refine_ls_R_factor_gt 0.0370
_refine_ls_shift/su_max 0.001
_refine_ls_shift/su_mean 0.000
_refine_ls_structure_factor_coef Fsqd
_refine_ls_weighting_details 'w=1/[\s^2^(Fo^2^)+(0.0175P)^2^] where P=(Fo^2^+2Fc^2^)/3'
_refine_ls_weighting_scheme calc
_refine_ls_wR_factor_gt 0.0581
_refine_ls_wR_factor_ref 0.0673
_reflns_Friedel_coverage 0.000
_reflns_number_gt 2906
_reflns_number_total 4248
_reflns_threshold_expression 'I > 2\s(I)'
_cod_data_source_file d3ce00931a2.cif
_cod_data_source_block cmp6
_cod_depositor_comments 'Adding full bibliography for 7247629--7247634.cif.'
_cod_database_code 7247634
_chemical_oxdiff_formula 'C H N P Br Pb'
_shelx_shelxl_version_number 2014/7
_olex2_refinement_description
;
1. Fixed Uiso
 At 1.2 times of:
  All C(H) groups, All C(H,H) groups
 At 1.5 times of:
  All C(H,H,H) groups
2. Uiso/Uaniso restraints and constraints
Uanis(C20) \\sim Ueq: with sigma of 0.02 and sigma for terminal atoms of 0.04
3.a Secondary CH2 refined with riding coordinates:
 C19(H19A,H19B), C20(H20A,H20B)
3.b Aromatic/amide H refined with riding coordinates:
 C2(H2), C3(H3), C4(H4), C5(H5), C6(H6), C8(H8), C9(H9), C10(H10), C11(H11),
 C12(H12), C14(H14), C15(H15), C16(H16), C17(H17), C18(H18)
3.c Idealised Me refined as rotating group:
 C21(H21A,H21B,H21C)
;
_olex2_submission_special_instructions 'No special instructions were received'
_shelx_space_group_comment
;
The symmetry employed for this shelxl refinement is uniquely defined
by the following loop, which should always be used as a source of
symmetry information in preference to the above space-group names.
They are only intended as comments.
;
_reflns_odcompleteness_completeness 99.59
_reflns_odcompleteness_iscentric 1
_reflns_odcompleteness_theta 26.32
_shelx_estimated_absorpt_t_min 0.088
_shelx_estimated_absorpt_t_max 0.435

loop_
_space_group_symop_operation_xyz
'x, y, z'
'-x+1/2, y+1/2, -z+1/2'
'-x, -y, -z'
'x-1/2, -y-1/2, z-1/2'

loop_
_atom_site_label
_atom_site_type_symbol
_atom_site_fract_x
_atom_site_fract_y
_atom_site_fract_z
_atom_site_U_iso_or_equiv
_atom_site_adp_type
_atom_site_occupancy
_atom_site_site_symmetry_order
_atom_site_calc_flag
_atom_site_refinement_flags_posn
_atom_site_refinement_flags_adp
_atom_site_refinement_flags_occupancy
_atom_site_disorder_assembly
_atom_site_disorder_group
Pb1 Pb 0.75197(2) 0.79440(3) 0.75196(2) 0.04451(10) Uani 1 1 d . . . . .
Br1 Br 0.87901(6) 1.02194(10) 0.68916(4) 0.0612(2) Uani 1 1 d . . . . .
Br2 Br 0.72276(6) 0.60556(11) 0.64092(4) 0.0636(2) Uani 1 1 d . . . . .
Br3 Br 0.57697(6) 1.00119(11) 0.71980(4) 0.0673(3) Uani 1 1 d . . . . .
P1 P 0.22004(14) 0.1303(2) 0.56402(9) 0.0434(5) Uani 1 1 d . . . . .
C1 C 0.3149(5) 0.2801(8) 0.5831(3) 0.0408(18) Uani 1 1 d . . . . .
C2 C 0.3683(6) 0.2971(11) 0.6408(4) 0.067(2) Uani 1 1 d . . . . .
H2 H 0.3566 0.2242 0.6725 0.080 Uiso 1 1 calc R . . . .
C3 C 0.4383(7) 0.4181(13) 0.6529(5) 0.080(3) Uani 1 1 d . . . . .
H3 H 0.4739 0.4274 0.6923 0.096 Uiso 1 1 calc R . . . .
C4 C 0.4553(7) 0.5263(11) 0.6058(7) 0.087(4) Uani 1 1 d . . . . .
H4 H 0.5026 0.6096 0.6133 0.104 Uiso 1 1 calc R . . . .
C5 C 0.4029(7) 0.5110(11) 0.5483(5) 0.077(3) Uani 1 1 d . . . . .
H5 H 0.4143 0.5844 0.5166 0.093 Uiso 1 1 calc R . . . .
C6 C 0.3336(6) 0.3882(10) 0.5366(4) 0.059(2) Uani 1 1 d . . . . .
H6 H 0.2989 0.3779 0.4970 0.071 Uiso 1 1 calc R . . . .
C7 C 0.2230(6) -0.0250(9) 0.6236(3) 0.0475(19) Uani 1 1 d . . . . .
C8 C 0.1332(6) -0.0843(9) 0.6416(4) 0.058(2) Uani 1 1 d . . . . .
H8 H 0.0722 -0.0372 0.6261 0.069 Uiso 1 1 calc R . . . .
C9 C 0.1354(8) -0.2162(12) 0.6835(4) 0.078(3) Uani 1 1 d . . . . .
H9 H 0.0755 -0.2582 0.6954 0.094 Uiso 1 1 calc R . . . .
C10 C 0.2260(10) -0.2837(11) 0.7071(5) 0.089(3) Uani 1 1 d . . . . .
H10 H 0.2270 -0.3725 0.7342 0.106 Uiso 1 1 calc R . . . .
C11 C 0.3153(8) -0.2209(11) 0.6906(4) 0.085(3) Uani 1 1 d . . . . .
H11 H 0.3764 -0.2649 0.7078 0.102 Uiso 1 1 calc R . . . .
C12 C 0.3142(7) -0.0924(10) 0.6486(4) 0.062(2) Uani 1 1 d . . . . .
H12 H 0.3746 -0.0509 0.6371 0.075 Uiso 1 1 calc R . . . .
C13 C 0.1004(5) 0.2303(8) 0.5583(3) 0.0425(18) Uani 1 1 d . . . . .
C14 C 0.0355(6) 0.2288(9) 0.5042(4) 0.054(2) Uani 1 1 d . . . . .
H14 H 0.0539 0.1757 0.4688 0.065 Uiso 1 1 calc R . . . .
C15 C -0.0577(6) 0.3063(9) 0.5021(4) 0.059(2) Uani 1 1 d . . . . .
H15 H -0.1016 0.3062 0.4655 0.071 Uiso 1 1 calc R . . . .
C16 C -0.0838(6) 0.3827(10) 0.5547(5) 0.063(2) Uani 1 1 d . . . . .
H16 H -0.1463 0.4336 0.5538 0.076 Uiso 1 1 calc R . . . .
C17 C -0.0203(7) 0.3854(10) 0.6077(4) 0.064(2) Uani 1 1 d . . . . .
H17 H -0.0391 0.4392 0.6429 0.076 Uiso 1 1 calc R . . . .
C18 C 0.0721(6) 0.3093(9) 0.6104(4) 0.059(2) Uani 1 1 d . . . . .
H18 H 0.1154 0.3112 0.6473 0.071 Uiso 1 1 calc R . . . .
C19 C 0.2393(6) 0.0382(9) 0.4900(3) 0.056(2) Uani 1 1 d . . . . .
H19A H 0.1854 -0.0392 0.4785 0.067 Uiso 1 1 calc R . . . .
H19B H 0.2363 0.1225 0.4581 0.067 Uiso 1 1 calc R . . . .
C20 C 0.3431(8) -0.0528(11) 0.4921(4) 0.100(3) Uani 1 1 d . U . . .
H20A H 0.3969 0.0253 0.5028 0.120 Uiso 1 1 calc R . . . .
H20B H 0.3466 -0.1351 0.5248 0.120 Uiso 1 1 calc R . . . .
C21 C 0.3590(8) -0.1295(14) 0.4347(4) 0.131(5) Uani 1 1 d . . . . .
H21A H 0.3637 -0.0476 0.4030 0.197 Uiso 1 1 calc GR . . . .
H21B H 0.3037 -0.2015 0.4221 0.197 Uiso 1 1 calc GR . . . .
H21C H 0.4205 -0.1914 0.4399 0.197 Uiso 1 1 calc GR . . . .

loop_
_atom_site_aniso_label
_atom_site_aniso_U_11
_atom_site_aniso_U_22
_atom_site_aniso_U_33
_atom_site_aniso_U_23
_atom_site_aniso_U_13
_atom_site_aniso_U_12
Pb1 0.04459(18) 0.04816(18) 0.04080(18) 0.00089(15) 0.00458(13) 0.00031(15)
Br1 0.0523(5) 0.0683(6) 0.0667(6) 0.0085(5) 0.0231(4) -0.0005(4)
Br2 0.0663(6) 0.0823(6) 0.0415(5) -0.0087(4) 0.0023(4) 0.0030(5)
Br3 0.0454(5) 0.0892(7) 0.0661(6) 0.0114(5) -0.0004(4) 0.0106(4)
P1 0.0486(12) 0.0471(12) 0.0359(11) -0.0009(10) 0.0100(10) 0.0009(10)
C1 0.039(4) 0.041(4) 0.043(5) 0.004(4) 0.007(4) 0.002(3)
C2 0.074(7) 0.063(6) 0.060(6) 0.003(5) -0.002(5) -0.003(5)
C3 0.065(7) 0.080(7) 0.089(8) -0.017(6) -0.025(6) 0.010(6)
C4 0.042(6) 0.053(6) 0.169(12) -0.019(8) 0.029(7) -0.006(5)
C5 0.071(7) 0.068(7) 0.097(9) 0.007(6) 0.028(6) -0.003(6)
C6 0.059(6) 0.056(5) 0.062(6) 0.000(5) 0.010(5) -0.014(5)
C7 0.056(5) 0.048(5) 0.041(5) -0.002(4) 0.015(4) 0.002(4)
C8 0.067(6) 0.054(5) 0.052(5) -0.005(4) 0.009(4) -0.004(4)
C9 0.111(9) 0.071(7) 0.058(6) 0.005(5) 0.035(6) -0.013(6)
C10 0.145(11) 0.059(6) 0.068(7) 0.023(5) 0.039(7) 0.024(7)
C11 0.118(9) 0.073(7) 0.068(7) 0.013(6) 0.033(7) 0.026(6)
C12 0.076(6) 0.060(6) 0.055(6) 0.006(5) 0.028(5) 0.010(5)
C13 0.047(5) 0.042(4) 0.038(5) -0.001(4) 0.005(4) -0.006(4)
C14 0.055(5) 0.051(5) 0.057(6) -0.004(4) 0.012(5) -0.008(4)
C15 0.050(5) 0.056(5) 0.069(6) -0.003(5) -0.009(4) -0.008(4)
C16 0.049(6) 0.053(5) 0.092(7) 0.004(5) 0.025(6) -0.001(4)
C17 0.076(7) 0.053(5) 0.066(7) -0.003(5) 0.026(6) 0.010(5)
C18 0.061(6) 0.073(6) 0.044(5) -0.003(4) 0.010(4) 0.013(5)
C19 0.068(6) 0.049(5) 0.053(5) -0.007(4) 0.022(4) 0.004(4)
C20 0.148(9) 0.095(7) 0.060(6) -0.010(5) 0.020(6) 0.056(6)
C21 0.181(12) 0.160(11) 0.054(7) 0.003(7) 0.017(7) 0.071(9)

loop_
_atom_type_symbol
_atom_type_description
_atom_type_scat_dispersion_real
_atom_type_scat_dispersion_imag
_atom_type_scat_source
C C 0.0033 0.0016 'International Tables Vol C Tables 4.2.6.8 and 6.1.1.4'
H H 0.0000 0.0000 'International Tables Vol C Tables 4.2.6.8 and 6.1.1.4'
Br Br -0.2901 2.4595 'International Tables Vol C Tables 4.2.6.8 and 6.1.1.4'
P P 0.1023 0.0942 'International Tables Vol C Tables 4.2.6.8 and 6.1.1.4'
Pb Pb -3.3944 10.1111 'International Tables Vol C Tables 4.2.6.8 and 6.1.1.4'

loop_
_geom_angle_atom_site_label_1
_geom_angle_atom_site_label_2
_geom_angle_atom_site_label_3
_geom_angle
_geom_angle_site_symmetry_1
_geom_angle_site_symmetry_3
_geom_angle_publ_flag
Br1 Pb1 Br1 174.44(2) . 2_646 ?
Br2 Pb1 Br1 89.63(3) . . ?
Br2 Pb1 Br1 85.42(2) . 2_646 ?
Br2 Pb1 Br3 94.58(3) . . ?
Br3 Pb1 Br1 90.62(3) . . ?
Br3 Pb1 Br1 92.30(2) . 2_646 ?
Pb1 Br1 Pb1 83.846(18) . 2_656 ?
C1 P1 C7 111.1(4) . . ?
C1 P1 C13 108.1(3) . . ?
C1 P1 C19 109.1(3) . . ?
C7 P1 C19 109.7(3) . . ?
C13 P1 C7 108.9(3) . . ?
C13 P1 C19 109.9(4) . . ?
C2 C1 P1 124.6(6) . . ?
C2 C1 C6 118.3(7) . . ?
C6 C1 P1 117.0(6) . . ?
C1 C2 H2 119.1 . . ?
C3 C2 C1 121.7(8) . . ?
C3 C2 H2 119.1 . . ?
C2 C3 H3 120.5 . . ?
C2 C3 C4 119.1(9) . . ?
C4 C3 H3 120.5 . . ?
C3 C4 H4 120.1 . . ?
C5 C4 C3 119.9(9) . . ?
C5 C4 H4 120.1 . . ?
C4 C5 H5 119.8 . . ?
C4 C5 C6 120.4(9) . . ?
C6 C5 H5 119.8 . . ?
C1 C6 H6 119.7 . . ?
C5 C6 C1 120.6(8) . . ?
C5 C6 H6 119.7 . . ?
C8 C7 P1 119.3(6) . . ?
C8 C7 C12 120.1(7) . . ?
C12 C7 P1 120.5(6) . . ?
C7 C8 H8 120.4 . . ?
C7 C8 C9 119.2(8) . . ?
C9 C8 H8 120.4 . . ?
C8 C9 H9 119.9 . . ?
C10 C9 C8 120.2(9) . . ?
C10 C9 H9 119.9 . . ?
C9 C10 H10 119.8 . . ?
C11 C10 C9 120.5(9) . . ?
C11 C10 H10 119.8 . . ?
C10 C11 H11 120.0 . . ?
C10 C11 C12 120.0(9) . . ?
C12 C11 H11 120.0 . . ?
C7 C12 H12 120.0 . . ?
C11 C12 C7 120.1(8) . . ?
C11 C12 H12 120.0 . . ?
C14 C13 P1 122.2(6) . . ?
C14 C13 C18 119.3(7) . . ?
C18 C13 P1 118.5(6) . . ?
C13 C14 H14 119.9 . . ?
C13 C14 C15 120.3(7) . . ?
C15 C14 H14 119.9 . . ?
C14 C15 H15 120.5 . . ?
C16 C15 C14 119.0(8) . . ?
C16 C15 H15 120.5 . . ?
C15 C16 H16 119.5 . . ?
C17 C16 C15 121.0(8) . . ?
C17 C16 H16 119.5 . . ?
C16 C17 H17 119.7 . . ?
C16 C17 C18 120.6(8) . . ?
C18 C17 H17 119.7 . . ?
C13 C18 C17 119.9(8) . . ?
C13 C18 H18 120.1 . . ?
C17 C18 H18 120.1 . . ?
P1 C19 H19A 109.1 . . ?
P1 C19 H19B 109.1 . . ?
H19A C19 H19B 107.9 . . ?
C20 C19 P1 112.4(6) . . ?
C20 C19 H19A 109.1 . . ?
C20 C19 H19B 109.1 . . ?
C19 C20 H20A 108.9 . . ?
C19 C20 H20B 108.9 . . ?
H20A C20 H20B 107.7 . . ?
C21 C20 C19 113.4(8) . . ?
C21 C20 H20A 108.9 . . ?
C21 C20 H20B 108.9 . . ?
C20 C21 H21A 109.5 . . ?
C20 C21 H21B 109.5 . . ?
C20 C21 H21C 109.5 . . ?
H21A C21 H21B 109.5 . . ?
H21A C21 H21C 109.5 . . ?
H21B C21 H21C 109.5 . . ?

loop_
_geom_bond_atom_site_label_1
_geom_bond_atom_site_label_2
_geom_bond_distance
_geom_bond_site_symmetry_2
_geom_bond_publ_flag
Pb1 Br1 3.1728(8) 2_646 ?
Pb1 Br1 2.9364(8) . ?
Pb1 Br2 2.8326(9) . ?
Pb1 Br3 2.9062(9) . ?
Br1 Pb1 3.1728(8) 2_656 ?
P1 C1 1.777(7) . ?
P1 C7 1.799(7) . ?
P1 C13 1.786(7) . ?
P1 C19 1.801(7) . ?
C1 C2 1.370(10) . ?
C1 C6 1.374(9) . ?
C2 H2 0.9300 . ?
C2 C3 1.366(11) . ?
C3 H3 0.9300 . ?
C3 C4 1.380(12) . ?
C4 H4 0.9300 . ?
C4 C5 1.360(13) . ?
C5 H5 0.9300 . ?
C5 C6 1.370(11) . ?
C6 H6 0.9300 . ?
C7 C8 1.385(9) . ?
C7 C12 1.392(10) . ?
C8 H8 0.9300 . ?
C8 C9 1.402(11) . ?
C9 H9 0.9300 . ?
C9 C10 1.376(12) . ?
C10 H10 0.9300 . ?
C10 C11 1.376(12) . ?
C11 H11 0.9300 . ?
C11 C12 1.384(10) . ?
C12 H12 0.9300 . ?
C13 C14 1.376(9) . ?
C13 C18 1.377(9) . ?
C14 H14 0.9300 . ?
C14 C15 1.392(10) . ?
C15 H15 0.9300 . ?
C15 C16 1.366(10) . ?
C16 H16 0.9300 . ?
C16 C17 1.347(10) . ?
C17 H17 0.9300 . ?
C17 C18 1.378(10) . ?
C18 H18 0.9300 . ?
C19 H19A 0.9700 . ?
C19 H19B 0.9700 . ?
C19 C20 1.568(10) . ?
C20 H20A 0.9700 . ?
C20 H20B 0.9700 . ?
C20 C21 1.418(11) . ?
C21 H21A 0.9600 . ?
C21 H21B 0.9600 . ?
C21 H21C 0.9600 . ?
